data_4032292
loop_
_publ_author_name
'Huang, Changfeng'
'Li, Shuangjiang'
'Thakellapalli, Haresh'
'Farajidizaji, Behzad'
'Huang, Yiwei'
'Akhmedov, Novruz G.'
'Popp, Brian V.'
'Petersen, Jeffrey L.'
'Wang, Kung K.'

_publ_section_title
;
 Synthesis of Partially Hydrogenated Cycloparaphenylenes with Bent and
 Fused Structures Bearing Armchair Carbon Nanotube-like Connections.
;
_journal_issue 2
_journal_name_full 'The Journal of organic chemistry'
_journal_page_first 1166
_journal_page_last 1174
_journal_paper_doi 10.1021/acs.joc.6b02789
_journal_volume 82
_journal_year 2017
_chemical_formula_sum 'C41 H32 Cl2 I4 O2'
_chemical_formula_weight 1135.16
_space_group_crystal_system triclinic
_space_group_IT_number 2
_space_group_name_Hall '-P 1'
_space_group_name_H-M_alt 'P -1'
_symmetry_space_group_name_Hall '-P 1'
_symmetry_space_group_name_H-M 'P -1'
_atom_sites_solution_hydrogens geom
_cell_angle_alpha 105.3356(14)
_cell_angle_beta 94.3058(15)
_cell_angle_gamma 105.1097(14)
_cell_formula_units_Z 2
_cell_length_a 11.2972(6)
_cell_length_b 12.0856(6)
_cell_length_c 15.7260(8)
_cell_measurement_reflns_used 119
_cell_measurement_temperature 293.(2)
_cell_measurement_theta_max 32.396
_cell_measurement_theta_min 2.988
_cell_volume 1975.03(18)
_computing_cell_refinement 'APEX2 v2014.7-1 (Bruker AXS)'
_computing_data_reduction 'SAINT V8.34A (Bruker AXS Inc., 2013)'
_computing_structure_refinement 'SHELXL-2014 (Sheldrick, 2014)'
_diffrn_ambient_temperature 293.(2)
_diffrn_detector_area_resol_mean 10.4167
_diffrn_measured_fraction_theta_full 0.998
_diffrn_measured_fraction_theta_max 0.998
_diffrn_measurement_device_type 'Bruker AXS D8 Venture fixed-chi'
_diffrn_measurement_method 'omega scans'
_diffrn_radiation_monochromator Triumph
_diffrn_radiation_type 'Mo K\a'
_diffrn_radiation_wavelength 0.71073
_diffrn_reflns_av_R_equivalents 0.0292
_diffrn_reflns_av_unetI/netI 0.0261
_diffrn_reflns_limit_h_max 14
_diffrn_reflns_limit_h_min -14
_diffrn_reflns_limit_k_max 15
_diffrn_reflns_limit_k_min -15
_diffrn_reflns_limit_l_max 20
_diffrn_reflns_limit_l_min -20
_diffrn_reflns_number 26310
_diffrn_reflns_theta_full 27.50
_diffrn_reflns_theta_max 27.50
_diffrn_reflns_theta_min 2.99
_diffrn_source_type fine-focus
_exptl_absorpt_coefficient_mu 3.325
_exptl_absorpt_correction_T_max 0.47
_exptl_absorpt_correction_T_min 0.26
_exptl_absorpt_correction_type numerical
_exptl_absorpt_process_details 'SADABS V2014/3 (Bruker AXS Inc.)'
_exptl_crystal_colour colourless
_exptl_crystal_density_diffrn 1.909
_exptl_crystal_density_method 'not measured'
_exptl_crystal_description parallelopiped
_exptl_crystal_F_000 1080
_exptl_crystal_size_max 0.498
_exptl_crystal_size_mid 0.322
_exptl_crystal_size_min 0.264
_refine_diff_density_max 2.431
_refine_diff_density_min -1.329
_refine_ls_extinction_method none
_refine_ls_goodness_of_fit_ref 1.035
_refine_ls_hydrogen_treatment riding
_refine_ls_matrix_type full
_refine_ls_number_parameters 444
_refine_ls_number_reflns 9057
_refine_ls_number_restraints 0
_refine_ls_restrained_S_all 1.035
_refine_ls_R_factor_all 0.0614
_refine_ls_R_factor_gt 0.0504
_refine_ls_shift/su_max 0.001
_refine_ls_shift/su_mean 0.000
_refine_ls_structure_factor_coef Fsqd
_refine_ls_weighting_details 'w=1/[\s^2^(Fo^2^)+(0.0799P)^2^+4.7069P] where P=(Fo^2^+2Fc^2^)/3'
_refine_ls_weighting_scheme calc
_refine_ls_wR_factor_gt 0.1420
_refine_ls_wR_factor_ref 0.1513
_reflns_number_gt 7348
_reflns_number_total 9057
_reflns_threshold_expression 'I > 2\s(I)'
_cod_data_source_file jo6b02789_si_001.cif
_cod_data_source_block compound_7
_cod_database_code 4032292

loop_
_space_group_symop_operation_xyz
'x, y, z'
'-x, -y, -z'

loop_
_atom_site_type_symbol
_atom_site_label
_atom_site_fract_x
_atom_site_fract_y
_atom_site_fract_z
_atom_site_U_iso_or_equiv
_atom_site_adp_type
_atom_site_calc_flag
_atom_site_refinement_flags_adp
_atom_site_refinement_flags_posn
_atom_site_occupancy
I I1 -0.11728(5) 0.86273(5) 0.73383(3) 0.07416(16) Uani d . . 1
I I2 0.22281(5) 0.80140(5) 1.14375(3) 0.08708(18) Uani d . . 1
I I3 0.15279(5) 0.11978(5) 0.99415(3) 0.07452(15) Uani d . . 1
I I4 -0.31645(3) 0.15408(3) 0.57935(3) 0.05827(13) Uani d . . 1
O O1 0.2750(3) 0.5303(3) 0.5197(2) 0.0387(7) Uani d . . 1
O O2 0.5466(3) 0.4957(3) 0.8125(2) 0.0416(7) Uani d . . 1
C C1 0.3390(4) 0.5208(4) 0.5950(3) 0.0320(8) Uani d . . 1
C C2 0.3994(4) 0.6253(4) 0.6631(3) 0.0344(8) Uani d . . 1
C C3 0.3938(4) 0.7462(4) 0.6547(3) 0.0386(9) Uani d . . 1
H H3 0.4003 0.7445 0.5926 0.046 Uiso calc U R 1
C C4 0.5018(5) 0.8454(4) 0.7120(4) 0.0480(11) Uani d . . 1
H H4 0.5276 0.9155 0.6957 0.058 Uiso calc U R 1
C C5 0.5622(5) 0.8383(4) 0.7843(4) 0.0485(12) Uani d . . 1
H H5 0.6285 0.9034 0.8167 0.058 Uiso calc U R 1
C C6 0.5286(4) 0.7294(4) 0.8168(3) 0.0406(10) Uani d . . 1
H H6 0.6061 0.7195 0.8417 0.049 Uiso calc U R 1
C C7 0.4660(4) 0.6178(4) 0.7387(3) 0.0344(8) Uani d . . 1
C C8 0.4744(4) 0.5053(4) 0.7413(3) 0.0338(8) Uani d . . 1
C C9 0.4086(4) 0.4003(3) 0.6750(3) 0.0312(8) Uani d . . 1
C C10 0.4197(4) 0.2815(4) 0.6843(3) 0.0342(8) Uani d . . 1
H H10 0.5082 0.2925 0.7012 0.041 Uiso calc U R 1
C C11 0.3788(4) 0.1850(4) 0.5966(3) 0.0397(10) Uani d . . 1
H H11 0.4037 0.1162 0.5906 0.048 Uiso calc U R 1
C C12 0.3099(4) 0.1912(4) 0.5275(3) 0.0414(10) Uani d . . 1
H H12 0.2928 0.1289 0.4747 0.05 Uiso calc U R 1
C C13 0.2573(4) 0.2946(4) 0.5301(3) 0.0368(9) Uani d . . 1
H H13 0.2602 0.3106 0.4723 0.044 Uiso calc U R 1
C C14 0.3357(4) 0.4070(3) 0.6019(3) 0.0305(8) Uani d . . 1
C C15 0.2705(4) 0.7710(4) 0.6740(3) 0.0380(9) Uani d . . 1
C C16 0.1737(6) 0.6900(5) 0.6942(5) 0.0593(15) Uani d . . 1
H H16 0.1829 0.6165 0.6965 0.071 Uiso calc U R 1
C C17 0.0633(6) 0.7154(6) 0.7110(5) 0.0688(17) Uani d . . 1
H H17 -0.001 0.6593 0.7237 0.083 Uiso calc U R 1
C C18 0.0503(5) 0.8255(5) 0.7087(4) 0.0509(12) Uani d . . 1
C C19 0.1446(6) 0.9066(5) 0.6889(4) 0.0558(13) Uani d . . 1
H H19 0.1359 0.9807 0.6877 0.067 Uiso calc U R 1
C C20 0.2530(6) 0.8791(4) 0.6708(4) 0.0520(12) Uani d . . 1
H H20 0.3158 0.9345 0.656 0.062 Uiso calc U R 1
C C21 0.4487(5) 0.7434(4) 0.8912(3) 0.0428(10) Uani d . . 1
C C22 0.3893(7) 0.8304(6) 0.9096(5) 0.0697(17) Uani d . . 1
H H22 0.3936 0.8807 0.8734 0.084 Uiso calc U R 1
C C23 0.3236(8) 0.8457(7) 0.9795(5) 0.0760(19) Uani d . . 1
H H23 0.2852 0.9063 0.9906 0.091 Uiso calc U R 1
C C24 0.3146(6) 0.7726(5) 1.0323(4) 0.0592(14) Uani d . . 1
C C25 0.3696(8) 0.6823(6) 1.0157(4) 0.0733(19) Uani d . . 1
H H25 0.3622 0.6308 1.051 0.088 Uiso calc U R 1
C C26 0.4366(7) 0.6691(5) 0.9452(4) 0.0633(15) Uani d . . 1
H H26 0.4747 0.6083 0.934 0.076 Uiso calc U R 1
C C27 0.3545(4) 0.2429(4) 0.7570(3) 0.0361(9) Uani d . . 1
C C28 0.4009(5) 0.1771(5) 0.8034(4) 0.0490(11) Uani d . . 1
H H28 0.4725 0.1565 0.7894 0.059 Uiso calc U R 1
C C29 0.3438(6) 0.1412(5) 0.8699(4) 0.0541(13) Uani d . . 1
H H29 0.3769 0.0972 0.9004 0.065 Uiso calc U R 1
C C30 0.2385(5) 0.1702(4) 0.8912(4) 0.0467(11) Uani d . . 1
C C31 0.1905(6) 0.2362(6) 0.8464(4) 0.0590(14) Uani d . . 1
H H31 0.1193 0.2567 0.8611 0.071 Uiso calc U R 1
C C32 0.2480(5) 0.2721(5) 0.7793(4) 0.0531(13) Uani d . . 1
H H32 0.2148 0.3162 0.7491 0.064 Uiso calc U R 1
C C33 0.1207(4) 0.2615(4) 0.5450(3) 0.0360(9) Uani d . . 1
C C34 0.0680(5) 0.1641(5) 0.5746(4) 0.0522(12) Uani d . . 1
H H34 0.117 0.1177 0.5872 0.063 Uiso calc U R 1
C C35 -0.0541(5) 0.1343(5) 0.5859(4) 0.0557(13) Uani d . . 1
H H35 -0.0869 0.0687 0.6062 0.067 Uiso calc U R 1
C C36 -0.1282(4) 0.2015(4) 0.5673(3) 0.0438(10) Uani d . . 1
C C37 -0.0797(5) 0.2983(5) 0.5361(4) 0.0488(11) Uani d . . 1
H H37 -0.1298 0.3431 0.5223 0.059 Uiso calc U R 1
C C38 0.0438(5) 0.3275(4) 0.5256(4) 0.0462(11) Uani d . . 1
H H38 0.0764 0.3929 0.5051 0.055 Uiso calc U R 1
C C39 0.3449(6) 0.5314(6) 0.4481(4) 0.0557(13) Uani d . . 1
H H39A 0.4185 0.5985 0.467 0.084 Uiso calc U R 1
H H39B 0.2956 0.538 0.3982 0.084 Uiso calc U R 1
H H39C 0.3676 0.4583 0.4308 0.084 Uiso calc U R 1
C C40 0.6752(5) 0.5142(6) 0.8044(4) 0.0588(14) Uani d . . 1
H H40A 0.6854 0.4443 0.763 0.088 Uiso calc U R 1
H H40B 0.7222 0.5282 0.8616 0.088 Uiso calc U R 1
H H40C 0.7041 0.5824 0.783 0.088 Uiso calc U R 1
Cl Cl1 0.0083(2) 0.43212(18) 0.76607(15) 0.0858(5) Uani d . . 1
Cl Cl2 -0.0133(3) 0.6163(3) 0.91887(19) 0.1240(10) Uani d . . 1
C C41 0.0706(10) 0.5199(11) 0.8725(7) 0.115(4) Uani d . . 1
H H41A 0.1545 0.567 0.8726 0.137 Uiso calc U R 1
H H41B 0.0756 0.4684 0.9099 0.137 Uiso calc U R 1

loop_
_atom_site_aniso_label
_atom_site_aniso_U_11
_atom_site_aniso_U_22
_atom_site_aniso_U_33
_atom_site_aniso_U_12
_atom_site_aniso_U_13
_atom_site_aniso_U_23
I1 0.0758(3) 0.0989(3) 0.0694(3) 0.0572(3) 0.0255(2) 0.0257(2)
I2 0.0866(3) 0.0913(4) 0.0674(3) 0.0113(3) 0.0348(2) 0.0051(2)
I3 0.0795(3) 0.0839(3) 0.0717(3) 0.0180(2) 0.0281(2) 0.0434(2)
I4 0.04049(18) 0.0604(2) 0.0752(3) 0.01547(15) 0.02117(16) 0.01803(18)
O1 0.0360(15) 0.0446(17) 0.0404(16) 0.0148(13) 0.0082(13) 0.0169(13)
O2 0.0446(17) 0.0409(16) 0.0382(16) 0.0108(14) 0.0018(13) 0.0128(13)
C1 0.0303(19) 0.0331(19) 0.037(2) 0.0118(16) 0.0101(16) 0.0136(16)
C2 0.034(2) 0.0302(19) 0.042(2) 0.0102(16) 0.0127(17) 0.0140(17)
C3 0.047(2) 0.033(2) 0.043(2) 0.0129(18) 0.0157(19) 0.0182(18)
C4 0.049(3) 0.033(2) 0.065(3) 0.007(2) 0.018(2) 0.021(2)
C5 0.043(2) 0.030(2) 0.064(3) 0.0008(19) 0.009(2) 0.011(2)
C6 0.038(2) 0.030(2) 0.047(3) 0.0052(17) 0.0038(19) 0.0061(18)
C7 0.034(2) 0.0301(19) 0.037(2) 0.0059(16) 0.0086(16) 0.0089(16)
C8 0.0320(19) 0.033(2) 0.036(2) 0.0096(16) 0.0069(16) 0.0102(16)
C9 0.0287(18) 0.0261(17) 0.038(2) 0.0073(15) 0.0096(16) 0.0084(15)
C10 0.0275(18) 0.0292(19) 0.046(2) 0.0090(15) 0.0046(16) 0.0099(17)
C11 0.033(2) 0.0285(19) 0.057(3) 0.0113(16) 0.0122(19) 0.0070(18)
C12 0.035(2) 0.031(2) 0.051(3) 0.0096(17) 0.0087(19) 0.0010(18)
C13 0.032(2) 0.033(2) 0.043(2) 0.0084(16) 0.0067(17) 0.0071(17)
C14 0.0275(18) 0.0291(18) 0.035(2) 0.0079(15) 0.0096(15) 0.0082(15)
C15 0.047(2) 0.035(2) 0.036(2) 0.0157(18) 0.0090(18) 0.0124(17)
C16 0.059(3) 0.053(3) 0.090(4) 0.030(3) 0.033(3) 0.042(3)
C17 0.064(4) 0.070(4) 0.100(5) 0.034(3) 0.039(4) 0.049(4)
C18 0.058(3) 0.056(3) 0.046(3) 0.031(3) 0.013(2) 0.013(2)
C19 0.067(3) 0.040(3) 0.067(3) 0.027(2) 0.011(3) 0.015(2)
C20 0.061(3) 0.034(2) 0.063(3) 0.014(2) 0.016(3) 0.016(2)
C21 0.045(2) 0.032(2) 0.040(2) 0.0031(18) 0.0026(19) 0.0009(18)
C22 0.098(5) 0.062(4) 0.067(4) 0.041(4) 0.031(4) 0.025(3)
C23 0.099(5) 0.077(4) 0.070(4) 0.048(4) 0.036(4) 0.024(3)
C24 0.065(3) 0.056(3) 0.044(3) 0.010(3) 0.013(2) 0.000(2)
C25 0.108(6) 0.060(4) 0.053(3) 0.020(4) 0.028(4) 0.019(3)
C26 0.090(4) 0.047(3) 0.060(3) 0.028(3) 0.025(3) 0.015(3)
C27 0.033(2) 0.0281(19) 0.046(2) 0.0086(16) 0.0032(17) 0.0112(17)
C28 0.047(3) 0.048(3) 0.062(3) 0.023(2) 0.012(2) 0.023(2)
C29 0.062(3) 0.056(3) 0.058(3) 0.025(3) 0.011(3) 0.031(3)
C30 0.047(3) 0.042(2) 0.051(3) 0.006(2) 0.011(2) 0.020(2)
C31 0.054(3) 0.069(4) 0.073(4) 0.028(3) 0.028(3) 0.037(3)
C32 0.051(3) 0.063(3) 0.071(3) 0.034(3) 0.026(3) 0.041(3)
C33 0.0293(19) 0.0313(19) 0.042(2) 0.0061(16) 0.0017(16) 0.0045(17)
C34 0.037(2) 0.046(3) 0.080(4) 0.014(2) 0.008(2) 0.027(3)
C35 0.043(3) 0.049(3) 0.084(4) 0.011(2) 0.014(3) 0.035(3)
C36 0.034(2) 0.044(2) 0.049(3) 0.0102(19) 0.0016(19) 0.008(2)
C37 0.039(2) 0.045(3) 0.065(3) 0.015(2) 0.006(2) 0.018(2)
C38 0.038(2) 0.042(2) 0.058(3) 0.0089(19) 0.004(2) 0.018(2)
C39 0.068(3) 0.071(4) 0.045(3) 0.033(3) 0.022(3) 0.029(3)
C40 0.043(3) 0.065(3) 0.069(4) 0.016(2) -0.004(3) 0.024(3)
Cl1 0.0966(14) 0.0713(10) 0.0871(12) 0.0210(10) 0.0153(10) 0.0223(9)
Cl2 0.0919(16) 0.145(2) 0.1054(18) 0.0439(16) -0.0005(13) -0.0173(16)
C41 0.095(7) 0.135(8) 0.098(7) 0.052(6) -0.012(5) -0.002(6)

loop_
_atom_type_symbol
_atom_type_description
_atom_type_scat_dispersion_real
_atom_type_scat_dispersion_imag
_atom_type_scat_source
C C 0.0033 0.0016 'International Tables Vol C Tables 4.2.6.8 and 6.1.1.4'
H H 0.0000 0.0000 'International Tables Vol C Tables 4.2.6.8 and 6.1.1.4'
O O 0.0106 0.0060 'International Tables Vol C Tables 4.2.6.8 and 6.1.1.4'
I I -0.4742 1.8119 'International Tables Vol C Tables 4.2.6.8 and 6.1.1.4'
Cl Cl 0.1484 0.1585 'International Tables Vol C Tables 4.2.6.8 and 6.1.1.4'

loop_
_geom_angle_atom_site_label_1
_geom_angle_atom_site_label_2
_geom_angle_atom_site_label_3
_geom_angle
C1 O1 C39 113.6(4)
C8 O2 C40 114.7(4)
O1 C1 C2 118.3(4)
O1 C1 C14 119.3(4)
C2 C1 C14 122.3(4)
C1 C2 C7 119.2(4)
C1 C2 C3 120.3(4)
C7 C2 C3 120.5(4)
C4 C3 C2 111.2(4)
C4 C3 C15 111.1(4)
C2 C3 C15 112.8(4)
C5 C4 C3 123.1(4)
C4 C5 C6 123.0(4)
C5 C6 C7 110.0(4)
C5 C6 C21 112.4(4)
C7 C6 C21 111.7(4)
C2 C7 C8 118.5(4)
C2 C7 C6 121.0(4)
C8 C7 C6 120.5(4)
O2 C8 C9 118.1(4)
O2 C8 C7 120.0(4)
C9 C8 C7 121.9(4)
C8 C9 C14 119.5(4)
C8 C9 C10 118.6(4)
C14 C9 C10 121.9(4)
C11 C10 C27 111.3(3)
C11 C10 C9 111.1(4)
C27 C10 C9 114.0(3)
C12 C11 C10 124.4(4)
C11 C12 C13 123.1(4)
C12 C13 C14 110.4(4)
C12 C13 C33 110.3(4)
C14 C13 C33 111.4(3)
C9 C14 C1 118.0(4)
C9 C14 C13 121.4(4)
C1 C14 C13 120.5(4)
C16 C15 C20 117.4(5)
C16 C15 C3 123.4(4)
C20 C15 C3 119.3(4)
C15 C16 C17 121.8(5)
C18 C17 C16 119.1(6)
C19 C18 C17 120.0(5)
C19 C18 I1 121.2(4)
C17 C18 I1 118.8(5)
C18 C19 C20 120.1(5)
C19 C20 C15 121.6(5)
C22 C21 C26 116.8(5)
C22 C21 C6 122.9(5)
C26 C21 C6 120.3(5)
C21 C22 C23 122.1(6)
C24 C23 C22 120.1(6)
C23 C24 C25 120.3(6)
C23 C24 I2 120.3(5)
C25 C24 I2 119.3(5)
C24 C25 C26 118.7(6)
C21 C26 C25 122.1(6)
C28 C27 C32 118.0(5)
C28 C27 C10 120.3(4)
C32 C27 C10 121.7(4)
C29 C28 C27 121.5(5)
C30 C29 C28 120.1(5)
C29 C30 C31 119.8(5)
C29 C30 I3 120.5(4)
C31 C30 I3 119.7(4)
C30 C31 C32 120.1(5)
C27 C32 C31 120.6(5)
C34 C33 C38 117.2(4)
C34 C33 C13 122.5(4)
C38 C33 C13 120.2(4)
C35 C34 C33 121.9(5)
C34 C35 C36 119.9(5)
C35 C36 C37 120.0(5)
C35 C36 I4 120.6(4)
C37 C36 I4 119.3(4)
C38 C37 C36 119.3(5)
C37 C38 C33 121.6(5)
Cl1 C41 Cl2 113.8(6)

loop_
_geom_bond_atom_site_label_1
_geom_bond_atom_site_label_2
_geom_bond_distance
I1 C18 2.099(5)
I2 C24 2.099(6)
I3 C30 2.093(5)
I4 C36 2.090(5)
O1 C1 1.388(5)
O1 C39 1.424(6)
O2 C8 1.383(5)
O2 C40 1.432(7)
C1 C2 1.390(6)
C1 C14 1.399(6)
C2 C7 1.396(6)
C2 C3 1.518(6)
C3 C4 1.497(7)
C3 C15 1.535(7)
C4 C5 1.316(8)
C5 C6 1.504(7)
C6 C7 1.525(6)
C6 C21 1.532(7)
C7 C8 1.398(6)
C8 C9 1.394(6)
C9 C14 1.396(6)
C9 C10 1.517(5)
C10 C11 1.498(6)
C10 C27 1.517(6)
C11 C12 1.319(7)
C12 C13 1.509(6)
C13 C14 1.522(6)
C13 C33 1.542(6)
C15 C16 1.383(7)
C15 C20 1.384(7)
C16 C17 1.388(8)
C17 C18 1.387(8)
C18 C19 1.363(9)
C19 C20 1.381(8)
C21 C22 1.369(8)
C21 C26 1.379(8)
C22 C23 1.371(9)
C23 C24 1.355(10)
C24 C25 1.368(10)
C25 C26 1.386(9)
C27 C28 1.381(6)
C27 C32 1.383(7)
C28 C29 1.376(8)
C29 C30 1.365(8)
C30 C31 1.375(8)
C31 C32 1.386(8)
C33 C34 1.386(7)
C33 C38 1.391(7)
C34 C35 1.370(8)
C35 C36 1.374(7)
C36 C37 1.386(7)
C37 C38 1.381(7)
Cl1 C41 1.708(10)
Cl2 C41 1.738(10)
